data_2212044
loop_
_publ_author_name
'Kirsop, Peter'
'Storey, John M. D.'
'Harrison, William T. A.'

_publ_section_title
;
 Ethyl 3,5-bis(allyloxy)-4-bromobenzoate
;
_journal_coeditor_code BI2149
_journal_issue 2
_journal_name_full 'Acta Crystallographica Section E'
_journal_page_first o833
_journal_page_last o835
_journal_paper_doi 10.1107/S1600536807002383
_journal_volume 63
_journal_year 2007
_chemical_formula_iupac 'C15 H17 Br O4'
_chemical_formula_moiety 'C15 H17 Br O4'
_chemical_formula_sum 'C15 H17 Br O4'
_chemical_formula_weight 341.20
_chemical_name_systematic
;
Ethyl 3,5-bis(allyloxy)-4-bromobenzoate
;
_space_group_IT_number 20
_symmetry_cell_setting orthorhombic
_symmetry_space_group_name_Hall 'C 2c 2'
_symmetry_space_group_name_H-M 'C 2 2 21'
_atom_sites_solution_hydrogens geom
_atom_sites_solution_primary direct
_atom_sites_solution_secondary difmap
_audit_creation_method SHELXL-97
_cell_angle_alpha 90.00
_cell_angle_beta 90.00
_cell_angle_gamma 90.00
_cell_formula_units_Z 8
_cell_length_a 22.1421(2)
_cell_length_b 7.0559(13)
_cell_length_c 19.5604(11)
_cell_measurement_reflns_used 1957
_cell_measurement_temperature 120(2)
_cell_measurement_theta_max 27.48
_cell_measurement_theta_min 2.91
_cell_volume 3056.0(6)
_computing_cell_refinement 'SCALEPACK (Otwinowski & Minor, 1997)'
_computing_data_collection 'COLLECT (Nonius, 1998)'
_computing_data_reduction
;
SCALEPACK and DENZO (Otwinowski & Minor, 1997)
;
_computing_molecular_graphics 'ORTEP-3 (Farrugia, 1997)'
_computing_publication_material SHELXL97
_computing_structure_refinement 'SHELXL97 (Sheldrick, 1997)'
_computing_structure_solution 'SHELXS97 (Sheldrick, 1997)'
_diffrn_ambient_temperature 120(2)
_diffrn_measured_fraction_theta_full 0.996
_diffrn_measured_fraction_theta_max 0.996
_diffrn_measurement_device_type 'Nonius KappaCCD'
_diffrn_measurement_method '\w and \f'
_diffrn_radiation_monochromator graphite
_diffrn_radiation_source 'fine-focus sealed tube'
_diffrn_radiation_type MoK\a
_diffrn_radiation_wavelength 0.71073
_diffrn_reflns_av_R_equivalents 0.0841
_diffrn_reflns_av_sigmaI/netI 0.1133
_diffrn_reflns_limit_h_max 28
_diffrn_reflns_limit_h_min -20
_diffrn_reflns_limit_k_max 9
_diffrn_reflns_limit_k_min -9
_diffrn_reflns_limit_l_max 25
_diffrn_reflns_limit_l_min -24
_diffrn_reflns_number 10933
_diffrn_reflns_theta_full 27.51
_diffrn_reflns_theta_max 27.51
_diffrn_reflns_theta_min 3.03
_diffrn_standards_number 0
_exptl_absorpt_coefficient_mu 2.700
_exptl_absorpt_correction_T_max 0.948
_exptl_absorpt_correction_T_min 0.588
_exptl_absorpt_correction_type multi-scan
_exptl_absorpt_process_details '(SORTAV; Blessing, 1995)'
_exptl_crystal_colour colourless
_exptl_crystal_density_diffrn 1.483
_exptl_crystal_density_method 'not measured'
_exptl_crystal_description needle
_exptl_crystal_F_000 1392
_exptl_crystal_size_max 0.22
_exptl_crystal_size_mid 0.04
_exptl_crystal_size_min 0.02
_refine_diff_density_max 0.467
_refine_diff_density_min -0.530
_refine_ls_abs_structure_details 'Flack (1983), 1500 Friedel pairs'
_refine_ls_abs_structure_Flack 0.106(13)
_refine_ls_extinction_method none
_refine_ls_goodness_of_fit_ref 1.010
_refine_ls_hydrogen_treatment constr
_refine_ls_matrix_type full
_refine_ls_number_parameters 183
_refine_ls_number_reflns 3495
_refine_ls_number_restraints 0
_refine_ls_restrained_S_all 1.010
_refine_ls_R_factor_all 0.0848
_refine_ls_R_factor_gt 0.0515
_refine_ls_shift/su_max 0.000
_refine_ls_shift/su_mean 0.000
_refine_ls_structure_factor_coef Fsqd
_refine_ls_weighting_details 'calc w=1/[\s^2^(Fo^2^)+(0.0143P)^2^] where P=(Fo^2^+2Fc^2^)/3'
_refine_ls_weighting_scheme calc
_refine_ls_wR_factor_gt 0.0764
_refine_ls_wR_factor_ref 0.0843
_reflns_number_gt 2604
_reflns_number_total 3495
_reflns_threshold_expression I>2\s(I)
_cod_data_source_file bi2149.cif
_cod_data_source_block I
_cod_database_code 2212044
_cod_database_fobs_code 2212044

loop_
_symmetry_equiv_pos_as_xyz
'x, y, z'
'-x, -y, z+1/2'
'-x, y, -z+1/2'
'x, -y, -z'
'x+1/2, y+1/2, z'
'-x+1/2, -y+1/2, z+1/2'
'-x+1/2, y+1/2, -z+1/2'
'x+1/2, -y+1/2, -z'

loop_
_atom_site_type_symbol
_atom_site_label
_atom_site_fract_x
_atom_site_fract_y
_atom_site_fract_z
_atom_site_U_iso_or_equiv
_atom_site_adp_type
_atom_site_calc_flag
_atom_site_refinement_flags
_atom_site_occupancy
C C1 0.4754(2) 0.3097(5) 0.4289(2) 0.0184(11) Uani d . 1
C C2 0.5137(2) 0.2603(5) 0.4827(2) 0.0185(10) Uani d . 1
C C3 0.4891(2) 0.2071(5) 0.5457(2) 0.0173(10) Uani d . 1
H H3 0.5145 0.1745 0.5829 0.021 Uiso calc R 1
C C4 0.4267(2) 0.2030(6) 0.5526(2) 0.0159(10) Uani d . 1
C C5 0.3893(2) 0.2505(6) 0.4987(2) 0.0171(10) Uani d . 1
H H5 0.3467 0.2467 0.5046 0.021 Uiso calc R 1
C C6 0.4132(2) 0.3035(6) 0.4364(2) 0.0184(11) Uani d . 1
C C7 0.3970(2) 0.1440(6) 0.6178(2) 0.0215(11) Uani d . 1
C C8 0.4125(2) 0.0183(7) 0.7297(2) 0.0278(12) Uani d . 1
H H8A 0.4379 -0.0848 0.7484 0.033 Uiso calc R 1
H H8B 0.3713 -0.0323 0.7227 0.033 Uiso calc R 1
C C9 0.4103(2) 0.1796(7) 0.7799(2) 0.0360(14) Uani d . 1
H H9A 0.3918 0.1362 0.8226 0.054 Uiso calc R 1
H H9B 0.3863 0.2835 0.7607 0.054 Uiso calc R 1
H H9C 0.4514 0.2244 0.7891 0.054 Uiso calc R 1
C C10 0.6157(2) 0.2438(7) 0.5223(2) 0.0246(12) Uani d . 1
H H10A 0.6095 0.1206 0.5454 0.030 Uiso calc R 1
H H10B 0.6102 0.3462 0.5563 0.030 Uiso calc R 1
C C11 0.6776(2) 0.2528(7) 0.4924(3) 0.0313(12) Uani d . 1
H H11 0.7105 0.2476 0.5236 0.038 Uiso calc R 1
C C12 0.6911(2) 0.2671(7) 0.4278(3) 0.0360(13) Uani d . 1
H H12A 0.6598 0.2728 0.3946 0.043 Uiso calc R 1
H H12B 0.7321 0.2719 0.4138 0.043 Uiso calc R 1
C C13 0.3152(2) 0.3480(7) 0.3880(2) 0.0235(11) Uani d . 1
H H13A 0.3021 0.4327 0.4255 0.028 Uiso calc R 1
H H13B 0.3020 0.2174 0.3988 0.028 Uiso calc R 1
C C14 0.2884(2) 0.4107(6) 0.3224(2) 0.0274(12) Uani d . 1
H H14 0.2995 0.5312 0.3048 0.033 Uiso calc R 1
C C15 0.2503(2) 0.3082(7) 0.2876(3) 0.0383(15) Uani d . 1
H H15A 0.2385 0.1871 0.3042 0.046 Uiso calc R 1
H H15B 0.2343 0.3545 0.2458 0.046 Uiso calc R 1
O O1 0.34357(14) 0.1487(5) 0.62781(15) 0.0253(8) Uani d . 1
O O2 0.43720(12) 0.0814(4) 0.66439(15) 0.0216(7) Uani d . 1
O O3 0.57368(14) 0.2653(4) 0.46792(16) 0.0251(8) Uani d . 1
O O4 0.37974(13) 0.3545(4) 0.38091(14) 0.0220(7) Uani d . 1
Br Br1 0.509124(19) 0.38018(6) 0.34421(2) 0.02348(13) Uani d . 1

loop_
_atom_site_aniso_label
_atom_site_aniso_U_11
_atom_site_aniso_U_22
_atom_site_aniso_U_33
_atom_site_aniso_U_12
_atom_site_aniso_U_13
_atom_site_aniso_U_23
C1 0.023(3) 0.017(2) 0.015(2) -0.0058(18) 0.001(2) 0.0005(18)
C2 0.017(3) 0.014(2) 0.025(3) 0.003(2) 0.001(2) -0.0052(17)
C3 0.024(3) 0.0149(19) 0.013(2) 0.0015(19) -0.004(2) -0.0008(16)
C4 0.017(3) 0.016(2) 0.014(3) 0.0011(18) 0.001(2) -0.0034(18)
C5 0.016(3) 0.018(2) 0.017(3) 0.0009(19) -0.001(2) -0.001(2)
C6 0.021(3) 0.019(3) 0.016(3) -0.0008(18) 0.003(2) -0.0041(19)
C7 0.027(3) 0.015(2) 0.023(3) -0.006(2) 0.002(2) -0.006(2)
C8 0.032(3) 0.037(3) 0.014(3) 0.005(2) 0.002(2) 0.005(2)
C9 0.036(3) 0.052(4) 0.021(3) 0.000(2) -0.003(3) -0.009(2)
C10 0.023(3) 0.029(3) 0.022(3) 0.003(2) -0.003(2) -0.004(2)
C11 0.023(3) 0.033(3) 0.038(3) 0.005(2) -0.002(3) 0.002(3)
C12 0.020(3) 0.041(3) 0.046(4) 0.001(2) 0.008(3) 0.001(3)
C13 0.019(3) 0.025(3) 0.026(3) 0.004(2) -0.001(2) 0.001(2)
C14 0.023(3) 0.024(3) 0.035(3) -0.004(2) -0.010(2) 0.002(2)
C15 0.038(4) 0.038(3) 0.040(4) 0.002(2) -0.015(3) 0.002(3)
O1 0.0175(19) 0.033(2) 0.0253(18) 0.0034(16) 0.0019(14) 0.0034(16)
O2 0.0218(17) 0.0273(17) 0.0157(17) 0.0050(12) -0.0004(14) 0.0030(15)
O3 0.019(2) 0.0346(19) 0.0217(19) -0.0019(14) -0.0013(17) -0.0002(16)
O4 0.0168(18) 0.0308(18) 0.0184(17) 0.0035(16) -0.0010(13) 0.0049(15)
Br1 0.0254(2) 0.0274(2) 0.0176(2) -0.0024(2) 0.0027(2) 0.0011(2)

loop_
_atom_type_symbol
_atom_type_description
_atom_type_scat_dispersion_real
_atom_type_scat_dispersion_imag
_atom_type_scat_source
C C 0.0033 0.0016 'International Tables Vol C Tables 4.2.6.8 and 6.1.1.4'
H H 0.0000 0.0000 'International Tables Vol C Tables 4.2.6.8 and 6.1.1.4'
O O 0.0106 0.0060 'International Tables Vol C Tables 4.2.6.8 and 6.1.1.4'
Br Br -0.2901 2.4595 'International Tables Vol C Tables 4.2.6.8 and 6.1.1.4'

loop_
_geom_angle_atom_site_label_1
_geom_angle_atom_site_label_2
_geom_angle_atom_site_label_3
_geom_angle
C6 C1 C2 121.0(4)
C6 C1 Br1 119.7(3)
C2 C1 Br1 119.2(3)
O3 C2 C1 115.2(4)
O3 C2 C3 125.1(4)
C1 C2 C3 119.7(4)
C4 C3 C2 118.6(4)
C4 C3 H3 120.7
C2 C3 H3 120.7
C5 C4 C3 121.1(4)
C5 C4 C7 117.1(4)
C3 C4 C7 121.7(4)
C4 C5 C6 120.6(4)
C4 C5 H5 119.7
C6 C5 H5 119.7
O4 C6 C5 124.5(4)
O4 C6 C1 116.6(4)
C5 C6 C1 118.9(4)
O1 C7 O2 123.4(4)
O1 C7 C4 124.4(4)
O2 C7 C4 112.3(4)
O2 C8 C9 110.6(4)
O2 C8 H8A 109.5
C9 C8 H8A 109.5
O2 C8 H8B 109.5
C9 C8 H8B 109.5
H8A C8 H8B 108.1
C8 C9 H9A 109.5
C8 C9 H9B 109.5
H9A C9 H9B 109.5
C8 C9 H9C 109.5
H9A C9 H9C 109.5
H9B C9 H9C 109.5
O3 C10 C11 107.7(4)
O3 C10 H10A 110.2
C11 C10 H10A 110.2
O3 C10 H10B 110.2
C11 C10 H10B 110.2
H10A C10 H10B 108.5
C12 C11 C10 126.3(5)
C12 C11 H11 116.8
C10 C11 H11 116.8
C11 C12 H12A 120.0
C11 C12 H12B 120.0
H12A C12 H12B 120.0
O4 C13 C14 107.8(4)
O4 C13 H13A 110.1
C14 C13 H13A 110.1
O4 C13 H13B 110.1
C14 C13 H13B 110.1
H13A C13 H13B 108.5
C15 C14 C13 123.1(5)
C15 C14 H14 118.5
C13 C14 H14 118.5
C14 C15 H15A 120.0
C14 C15 H15B 120.0
H15A C15 H15B 120.0
C7 O2 C8 116.4(3)
C2 O3 C10 118.5(3)
C6 O4 C13 117.1(3)

loop_
_geom_bond_atom_site_label_1
_geom_bond_atom_site_label_2
_geom_bond_distance
C1 C6 1.386(6)
C1 C2 1.395(6)
C1 Br1 1.884(4)
C2 O3 1.361(5)
C2 C3 1.397(6)
C3 C4 1.389(6)
C3 H3 0.950
C4 C5 1.381(6)
C4 C7 1.494(6)
C5 C6 1.381(6)
C5 H5 0.950
C6 O4 1.363(5)
C7 O1 1.200(5)
C7 O2 1.348(5)
C8 O2 1.459(5)
C8 C9 1.504(6)
C8 H8A 0.990
C8 H8B 0.990
C9 H9A 0.980
C9 H9B 0.980
C9 H9C 0.980
C10 O3 1.421(5)
C10 C11 1.492(6)
C10 H10A 0.990
C10 H10B 0.990
C11 C12 1.303(6)
C11 H11 0.950
C12 H12A 0.950
C12 H12B 0.950
C13 O4 1.436(5)
C13 C14 1.481(6)
C13 H13A 0.990
C13 H13B 0.990
C14 C15 1.303(6)
C14 H14 0.950
C15 H15A 0.950
C15 H15B 0.950

loop_
_geom_hbond_atom_site_label_D
_geom_hbond_atom_site_label_H
_geom_hbond_atom_site_label_A
_geom_hbond_distance_DH
_geom_hbond_distance_HA
_geom_hbond_distance_DA
_geom_hbond_angle_DHA
C12 H12A O3 0.95 2.39 2.715(6) 100

loop_
_geom_torsion_atom_site_label_1
_geom_torsion_atom_site_label_2
_geom_torsion_atom_site_label_3
_geom_torsion_atom_site_label_4
_geom_torsion
C6 C1 C2 O3 177.6(3)
Br1 C1 C2 O3 -1.0(5)
C6 C1 C2 C3 -1.2(6)
Br1 C1 C2 C3 -179.7(3)
O3 C2 C3 C4 -177.9(3)
C1 C2 C3 C4 0.7(5)
C2 C3 C4 C5 -0.1(6)
C2 C3 C4 C7 178.8(4)
C3 C4 C5 C6 0.0(7)
C7 C4 C5 C6 -179.0(4)
C4 C5 C6 O4 -179.3(4)
C4 C5 C6 C1 -0.5(6)
C2 C1 C6 O4 180.0(4)
Br1 C1 C6 O4 -1.5(5)
C2 C1 C6 C5 1.1(6)
Br1 C1 C6 C5 179.6(3)
C5 C4 C7 O1 -5.7(6)
C3 C4 C7 O1 175.3(4)
C5 C4 C7 O2 173.3(4)
C3 C4 C7 O2 -5.6(6)
O3 C10 C11 C12 -3.5(7)
O4 C13 C14 C15 123.9(5)
O1 C7 O2 C8 -0.3(6)
C4 C7 O2 C8 -179.3(3)
C9 C8 O2 C7 -91.1(5)
C1 C2 O3 C10 171.0(4)
C3 C2 O3 C10 -10.3(6)
C11 C10 O3 C2 179.5(3)
C5 C6 O4 C13 -1.4(6)
C1 C6 O4 C13 179.8(4)
C14 C13 O4 C6 179.3(3)

loop_
_cod_related_entry_id
_cod_related_entry_database
_cod_related_entry_code
1 ChemSpider 21125547
